data_4025395
loop_
_publ_author_name
'Jan Storch'
'Jan \<Cerm\'ak'
'Jind\<rich Karban'
'Ivana C\'isa\<rov\'a'
'Jan S\'ykora'

_publ_section_title
;
 Synthesis of 2-Aza[6]helicene and Attempts To Synthesize
 2,14-Diaza[6]helicene Utilizing Metal-Catalyzed Cycloisomerization
;
_journal_name_full 'Journal of Organic Chemistry'
_journal_page_first 3137
_journal_page_last 3140
_journal_paper_doi 10.1021/jo100252a
_journal_volume 75
_journal_year 2010
_chemical_formula_moiety 'C26 H18 N2'
_chemical_formula_sum 'C26 H18 N2'
_chemical_formula_weight 358.44
_space_group_IT_number 2
_symmetry_cell_setting triclinic
_symmetry_space_group_name_Hall '-P 1'
_symmetry_space_group_name_H-M 'P -1'
_atom_sites_solution_hydrogens geom
_atom_sites_solution_primary direct
_audit_creation_date 10-02-08
_audit_creation_method CRYSTALS_ver_12.82
_cell_angle_alpha 109.3100(10)
_cell_angle_beta 110.1600(10)
_cell_angle_gamma 95.9220(10)
_cell_formula_units_Z 2
_cell_length_a 10.0297(2)
_cell_length_b 10.3403(2)
_cell_length_c 10.7915(2)
_cell_measurement_reflns_used 4386
_cell_measurement_temperature 150
_cell_measurement_theta_max 27
_cell_measurement_theta_min 1
_cell_volume 961.27(3)
_computing_cell_refinement 'DENZO/SCALEPACK (Otwinowski & Minor, 1997)'
_computing_data_collection 'COLLECT. Nonius (1997-2001).'
_computing_data_reduction 'DENZO/SCALEPACK (Otwinowski & Minor, 1997)'
_computing_molecular_graphics 'CAMERON (Watkin et al., 1996)'
_computing_publication_material 'CRYSTALS (Betteridge et al., 2003)'
_computing_structure_refinement 'CRYSTALS (Betteridge et al., 2003)'
_computing_structure_solution 'SHELXS 86 (Sheldrick, 1986)'
_diffrn_ambient_temperature 150
_diffrn_measured_fraction_theta_full 0.999
_diffrn_measured_fraction_theta_max 0.999
_diffrn_measurement_device_type 'Nonius Kappa CCD'
_diffrn_measurement_method '\f & \w scans'
_diffrn_radiation_monochromator graphite
_diffrn_radiation_type 'Mo K\a'
_diffrn_radiation_wavelength 0.71073
_diffrn_reflns_av_R_equivalents 0.007
_diffrn_reflns_limit_h_max 13
_diffrn_reflns_limit_h_min -13
_diffrn_reflns_limit_k_max 13
_diffrn_reflns_limit_k_min -13
_diffrn_reflns_limit_l_max 13
_diffrn_reflns_limit_l_min -13
_diffrn_reflns_number 8727
_diffrn_reflns_theta_full 27.483
_diffrn_reflns_theta_max 27.483
_diffrn_reflns_theta_min 2.153
_diffrn_standards_number 0
_exptl_absorpt_coefficient_mu 0.073
_exptl_absorpt_correction_T_max 0.98
_exptl_absorpt_correction_T_min 0.97
_exptl_absorpt_correction_type numerical
_exptl_absorpt_process_details
; 
 Analytical Absorption (De Meulenaer & Tompa, 1965) 
;
_exptl_crystal_colour yellowish
_exptl_crystal_density_diffrn 1.238
_exptl_crystal_description plate
_exptl_crystal_F_000 376
_exptl_crystal_size_max 0.50
_exptl_crystal_size_mid 0.40
_exptl_crystal_size_min 0.25
_refine_diff_density_max 0.17
_refine_diff_density_min -0.16
_refine_ls_extinction_method None
_refine_ls_goodness_of_fit_ref 1.1126
_refine_ls_hydrogen_treatment mixed
_refine_ls_matrix_type full
_refine_ls_number_parameters 325
_refine_ls_number_reflns 3397
_refine_ls_number_restraints 0
_refine_ls_R_factor_all 0.0485
_refine_ls_R_factor_gt 0.0368
_refine_ls_shift/su_max 0.000277
_refine_ls_structure_factor_coef F
_refine_ls_weighting_details
;
 Method, part 1, Chebychev polynomial, (Watkin, 1994, Prince, 1982) 
 [weight] = 1.0/[A~0~*T~0~(x)+A~1~*T~1~(x) ... +A~n-1~]*T~n-1~(x)] 
 where A~i~ are the Chebychev coefficients listed below and x= Fcalc/Fmax 
 Method = Robust Weighting (Prince, 1982) 
 W = [weight] * [1-(deltaF/6*sigmaF)^2^]^2^ 
 A~i~ are: 
 0.811 0.704 0.417 
;
_refine_ls_weighting_scheme calc
_refine_ls_wR_factor_all 0.0578
_refine_ls_wR_factor_gt 0.0458
_refine_ls_wR_factor_ref 0.0458
_reflns_limit_h_max 11
_reflns_limit_h_min -13
_reflns_limit_k_max 12
_reflns_limit_k_min -13
_reflns_limit_l_max 13
_reflns_limit_l_min 0
_reflns_number_gt 3397
_reflns_number_total 4395
_reflns_threshold_expression I>1.96u(I)
_oxford_diffrn_Wilson_B_factor 0.00
_oxford_diffrn_Wilson_scale 0.00
_oxford_refine_ls_scale 1.293(2)
_cod_data_source_file jo100252a_si_002.cif
_cod_data_source_block CRYSTALS_cif
_cod_depositor_comments
;
The following automatic conversions were performed:

'_symmetry_cell_setting' value 'Triclinic' changed to 'triclinic'
according to the built-in table from CIF Core dictionary named
'cif_core.dic' version 2.4.1 from 2010-06-29.

Automatic conversion script
Id: cif_fix_values 1646 2011-03-28 12:23:43Z adriana 
;
_cod_original_sg_symbol_H-M 'P -1 '
_cod_database_code 4025395

loop_
_symmetry_equiv_pos_as_xyz
x,y,z
-x,-y,-z

loop_
_atom_site_label
_atom_site_type_symbol
_atom_site_fract_x
_atom_site_fract_y
_atom_site_fract_z
_atom_site_U_iso_or_equiv
_atom_site_occupancy
_atom_site_adp_type
_atom_site_refinement_flags_posn
_atom_site_refinement_flags_adp
_atom_site_refinement_flags_occupancy
_atom_site_disorder_assembly
_atom_site_disorder_group
_atom_site_attached_hydrogens
N2 N 0.18310(13) 0.28185(10) 0.15164(11) 0.0436 1.0000 Uani . . . . . .
N21 N 0.31197(12) 0.80416(11) 0.72470(11) 0.0420 1.0000 Uani . . . . . .
C1 C 0.32311(15) 0.33702(12) 0.23269(12) 0.0393 1.0000 Uani . . . . . .
C3 C 0.09894(14) 0.37372(12) 0.12712(13) 0.0385 1.0000 Uani . . . . . .
C4 C 0.15151(12) 0.51752(11) 0.18345(11) 0.0311 1.0000 Uani . . . . . .
C5 C 0.36846(11) 0.72647(10) 0.33516(10) 0.0271 1.0000 Uani . . . . . .
C6 C 0.51725(12) 0.77293(12) 0.41523(12) 0.0338 1.0000 Uani . . . . . .
C7 C 0.60555(13) 0.67846(14) 0.43731(13) 0.0394 1.0000 Uani . . . . . .
C8 C 0.54488(13) 0.53635(14) 0.37845(12) 0.0383 1.0000 Uani . . . . . .
C9 C 0.39229(12) 0.48370(11) 0.29461(11) 0.0313 1.0000 Uani . . . . . .
C10 C 0.30248(11) 0.57770(10) 0.27129(10) 0.0265 1.0000 Uani . . . . . .
C11 C 0.27448(11) 0.82558(10) 0.30967(10) 0.0271 1.0000 Uani . . . . . .
C12 C 0.27868(12) 0.88694(10) 0.21140(11) 0.0307 1.0000 Uani . . . . . .
C13 C 0.18326(14) 0.97188(11) 0.17883(12) 0.0376 1.0000 Uani . . . . . .
C14 C 0.08458(15) 0.99603(12) 0.24212(14) 0.0410 1.0000 Uani . . . . . .
C15 C 0.08167(13) 0.93826(11) 0.34057(13) 0.0361 1.0000 Uani . . . . . .
C16 C 0.17670(11) 0.85385(10) 0.37605(11) 0.0288 1.0000 Uani . . . . . .
C17 C 0.17649(11) 0.80092(10) 0.48895(11) 0.0289 1.0000 Uani . . . . . .
C18 C 0.05065(11) 0.71542(11) 0.47735(11) 0.0298 1.0000 Uani . . . . . .
C19 C 0.05865(13) 0.68036(12) 0.59400(12) 0.0351 1.0000 Uani . . . . . .
C20 C 0.18928(14) 0.72666(12) 0.71314(13) 0.0391 1.0000 Uani . . . . . .
C22 C 0.30245(13) 0.84042(12) 0.61431(12) 0.0363 1.0000 Uani . . . . . .
C23 C 0.38272(13) 0.86577(11) 0.14709(11) 0.0336 1.0000 Uani . . . . . .
C24 C 0.47404(13) 0.85911(11) 0.09916(12) 0.0363 1.0000 Uani . . . . . .
C25 C 0.58763(17) 0.85461(16) 0.04387(17) 0.0469 1.0000 Uani . . . . . .
C26 C -0.08058(12) 0.66035(11) 0.34823(12) 0.0331 1.0000 Uani . . . . . .
C27 C -0.18794(12) 0.60729(12) 0.23913(13) 0.0370 1.0000 Uani . . . . . .
C28 C -0.32067(16) 0.54255(16) 0.10743(16) 0.0496 1.0000 Uani . . . . . .
H11 H 0.3874(17) 0.2727(17) 0.2532(16) 0.051(4) 1.0000 Uiso . . . . . .
H31 H -0.0076(17) 0.3299(16) 0.0646(16) 0.050(4) 1.0000 Uiso . . . . . .
H41 H 0.0840(15) 0.5790(15) 0.1633(14) 0.040(3) 1.0000 Uiso . . . . . .
H61 H 0.5634(15) 0.8748(16) 0.4588(15) 0.044(4) 1.0000 Uiso . . . . . .
H71 H 0.7129(17) 0.7160(15) 0.4963(16) 0.047(4) 1.0000 Uiso . . . . . .
H81 H 0.6084(16) 0.4696(16) 0.3933(16) 0.050(4) 1.0000 Uiso . . . . . .
H131 H 0.1862(15) 1.0160(15) 0.1090(15) 0.043(4) 1.0000 Uiso . . . . . .
H141 H 0.0163(16) 1.0566(17) 0.2214(16) 0.052(4) 1.0000 Uiso . . . . . .
H151 H 0.0122(15) 0.9568(15) 0.3882(15) 0.042(4) 1.0000 Uiso . . . . . .
H191 H -0.0286(16) 0.6232(16) 0.5916(15) 0.046(4) 1.0000 Uiso . . . . . .
H201 H 0.1978(16) 0.7018(15) 0.7961(16) 0.045(4) 1.0000 Uiso . . . . . .
H221 H 0.3943(16) 0.9015(15) 0.6256(15) 0.043(4) 1.0000 Uiso . . . . . .
H251 H 0.678(2) 0.857(2) 0.115(2) 0.081(6) 1.0000 Uiso . . . . . .
H252 H 0.563(2) 0.767(3) -0.039(2) 0.092(6) 1.0000 Uiso . . . . . .
H253 H 0.601(2) 0.932(2) 0.014(2) 0.096(7) 1.0000 Uiso . . . . . .
H281 H -0.308(2) 0.569(2) 0.030(2) 0.088(6) 1.0000 Uiso . . . . . .
H282 H -0.402(2) 0.582(2) 0.124(2) 0.093(7) 1.0000 Uiso . . . . . .
H283 H -0.342(2) 0.442(3) 0.078(2) 0.097(7) 1.0000 Uiso . . . . . .

loop_
_atom_site_aniso_label
_atom_site_aniso_U_11
_atom_site_aniso_U_22
_atom_site_aniso_U_33
_atom_site_aniso_U_23
_atom_site_aniso_U_13
_atom_site_aniso_U_12
N2 0.0630(7) 0.0264(4) 0.0413(5) 0.0143(4) 0.0200(5) 0.0113(4)
N21 0.0434(6) 0.0463(6) 0.0325(5) 0.0164(4) 0.0111(4) 0.0077(4)
C1 0.0607(8) 0.0318(5) 0.0347(6) 0.0170(5) 0.0230(6) 0.0219(5)
C3 0.0452(6) 0.0272(5) 0.0393(6) 0.0122(4) 0.0149(5) 0.0047(4)
C4 0.0347(5) 0.0265(5) 0.0326(5) 0.0122(4) 0.0136(4) 0.0070(4)
C5 0.0309(5) 0.0279(5) 0.0259(5) 0.0125(4) 0.0136(4) 0.0065(4)
C6 0.0316(5) 0.0366(6) 0.0320(5) 0.0132(4) 0.0129(4) 0.0034(4)
C7 0.0301(5) 0.0559(7) 0.0357(6) 0.0202(5) 0.0146(5) 0.0128(5)
C8 0.0414(6) 0.0511(7) 0.0364(6) 0.0238(5) 0.0211(5) 0.0257(5)
C9 0.0417(6) 0.0340(5) 0.0285(5) 0.0162(4) 0.0201(4) 0.0171(4)
C10 0.0325(5) 0.0267(5) 0.0249(4) 0.0120(4) 0.0145(4) 0.0088(4)
C11 0.0307(5) 0.0196(4) 0.0266(5) 0.0073(4) 0.0094(4) 0.0018(4)
C12 0.0388(6) 0.0214(4) 0.0287(5) 0.0085(4) 0.0127(4) 0.0019(4)
C13 0.0524(7) 0.0259(5) 0.0354(6) 0.0148(4) 0.0165(5) 0.0086(5)
C14 0.0535(7) 0.0299(5) 0.0450(6) 0.0183(5) 0.0203(6) 0.0185(5)
C15 0.0444(6) 0.0292(5) 0.0390(6) 0.0136(4) 0.0202(5) 0.0134(5)
C16 0.0328(5) 0.0227(4) 0.0281(5) 0.0084(4) 0.0115(4) 0.0039(4)
C17 0.0322(5) 0.0254(4) 0.0291(5) 0.0089(4) 0.0140(4) 0.0075(4)
C18 0.0318(5) 0.0272(5) 0.0319(5) 0.0110(4) 0.0147(4) 0.0095(4)
C19 0.0406(6) 0.0329(5) 0.0379(6) 0.0160(4) 0.0206(5) 0.0099(4)
C20 0.0484(7) 0.0394(6) 0.0339(6) 0.0185(5) 0.0173(5) 0.0126(5)
C22 0.0359(6) 0.0364(6) 0.0313(5) 0.0111(4) 0.0112(5) 0.0030(4)
C23 0.0447(6) 0.0257(5) 0.0292(5) 0.0118(4) 0.0140(5) 0.0030(4)
C24 0.0484(7) 0.0314(5) 0.0330(5) 0.0155(4) 0.0182(5) 0.0081(5)
C25 0.0576(8) 0.0485(7) 0.0506(8) 0.0252(6) 0.0325(7) 0.0199(6)
C26 0.0306(5) 0.0352(5) 0.0369(6) 0.0157(4) 0.0160(5) 0.0079(4)
C27 0.0342(6) 0.0387(6) 0.0404(6) 0.0189(5) 0.0149(5) 0.0076(5)
C28 0.0419(7) 0.0507(8) 0.0427(7) 0.0187(6) 0.0035(6) 0.0038(6)

loop_
_atom_type_symbol
_atom_type_scat_dispersion_real
_atom_type_scat_dispersion_imag
_atom_type_scat_Cromer_Mann_a1
_atom_type_scat_Cromer_Mann_b1
_atom_type_scat_Cromer_Mann_a2
_atom_type_scat_Cromer_Mann_b2
_atom_type_scat_Cromer_Mann_a3
_atom_type_scat_Cromer_Mann_b3
_atom_type_scat_Cromer_Mann_a4
_atom_type_scat_Cromer_Mann_b4
_atom_type_scat_Cromer_Mann_c
_atom_type_scat_source
C 0.0033 0.0016 2.3100 20.8439 1.0200 10.2075 1.5886 0.5687 0.8650 51.6512 0.2156 'International Tables Vol C 4.2.6.8 and 6.1.1.4'
H 0.0000 0.0000 0.4930 10.5109 0.3229 26.1257 0.1402 3.1424 0.0408 57.7998 0.0030 'International Tables Vol C 4.2.6.8 and 6.1.1.4'
N 0.0061 0.0033 12.2126 0.0057 3.1322 9.8933 2.0125 28.9975 1.1663 0.5826 -11.5290 'International Tables Vol C 4.2.6.8 and 6.1.1.4'

loop_
_geom_angle_atom_site_label_1
_geom_angle_site_symmetry_1
_geom_angle_atom_site_label_2
_geom_angle_site_symmetry_2
_geom_angle_atom_site_label_3
_geom_angle_site_symmetry_3
_geom_angle
_geom_angle_publ_flag
C1 . N2 . C3 . 116.72(10) yes
C20 . N21 . C22 . 116.62(10) yes
N2 . C1 . C9 . 124.87(11) yes
N2 . C1 . H11 . 118.6(9) no
C9 . C1 . H11 . 116.5(9) no
N2 . C3 . C4 . 124.10(12) yes
N2 . C3 . H31 . 115.7(9) no
C4 . C3 . H31 . 120.1(9) no
C3 . C4 . C10 . 119.42(10) yes
C3 . C4 . H41 . 120.2(8) no
C10 . C4 . H41 . 120.4(8) no
C6 . C5 . C10 . 118.87(10) yes
C6 . C5 . C11 . 122.10(9) yes
C10 . C5 . C11 . 119.01(9) yes
C5 . C6 . C7 . 121.76(10) yes
C5 . C6 . H61 . 119.3(8) no
C7 . C6 . H61 . 118.9(8) no
C6 . C7 . C8 . 120.39(11) yes
C6 . C7 . H71 . 119.5(8) no
C8 . C7 . H71 . 120.1(8) no
C7 . C8 . C9 . 119.80(10) yes
C7 . C8 . H81 . 120.0(9) no
C9 . C8 . H81 . 120.2(9) no
C1 . C9 . C8 . 122.14(10) yes
C1 . C9 . C10 . 117.55(10) yes
C8 . C9 . C10 . 120.30(10) yes
C5 . C10 . C9 . 118.87(10) yes
C5 . C10 . C4 . 123.85(9) yes
C9 . C10 . C4 . 117.27(9) yes
C5 . C11 . C12 . 119.45(9) yes
C5 . C11 . C16 . 121.21(9) yes
C12 . C11 . C16 . 119.27(9) yes
C11 . C12 . C13 . 119.89(10) yes
C11 . C12 . C23 . 120.60(10) yes
C13 . C12 . C23 . 119.50(9) yes
C12 . C13 . C14 . 120.33(10) yes
C12 . C13 . H131 . 120.1(8) no
C14 . C13 . H131 . 119.6(8) no
C13 . C14 . C15 . 120.08(11) yes
C13 . C14 . H141 . 121.8(9) no
C15 . C14 . H141 . 118.1(9) no
C14 . C15 . C16 . 120.80(11) yes
C14 . C15 . H151 . 120.6(8) no
C16 . C15 . H151 . 118.6(8) no
C11 . C16 . C15 . 119.59(9) yes
C11 . C16 . C17 . 121.20(9) yes
C15 . C16 . C17 . 119.15(9) yes
C16 . C17 . C18 . 122.45(9) yes
C16 . C17 . C22 . 120.14(9) yes
C18 . C17 . C22 . 117.36(10) yes
C17 . C18 . C19 . 118.04(10) yes
C17 . C18 . C26 . 121.42(9) yes
C19 . C18 . C26 . 120.48(10) yes
C18 . C19 . C20 . 119.33(10) yes
C18 . C19 . H191 . 120.6(8) no
C20 . C19 . H191 . 120.1(8) no
C19 . C20 . N21 . 123.69(11) yes
C19 . C20 . H201 . 120.6(8) no
N21 . C20 . H201 . 115.7(8) no
C17 . C22 . N21 . 124.89(11) yes
C17 . C22 . H221 . 119.2(8) no
N21 . C22 . H221 . 115.9(8) no
C12 . C23 . C24 . 174.94(11) yes
C23 . C24 . C25 . 178.47(13) yes
C24 . C25 . H251 . 110.0(12) no
C24 . C25 . H252 . 111.1(12) no
H251 . C25 . H252 . 106.8(17) no
C24 . C25 . H253 . 111.7(13) no
H251 . C25 . H253 . 110.0(17) no
H252 . C25 . H253 . 107.0(18) no
C18 . C26 . C27 . 176.31(12) yes
C26 . C27 . C28 . 178.94(13) yes
C27 . C28 . H281 . 110.1(12) no
C27 . C28 . H282 . 109.3(13) no
H281 . C28 . H282 . 105.9(17) no
C27 . C28 . H283 . 109.8(14) no
H281 . C28 . H283 . 109.9(18) no
H282 . C28 . H283 . 111.7(18) no

loop_
_geom_bond_atom_site_label_1
_geom_bond_site_symmetry_1
_geom_bond_atom_site_label_2
_geom_bond_site_symmetry_2
_geom_bond_distance
_geom_bond_publ_flag
N2 . C1 . 1.3117(18) yes
N2 . C3 . 1.3648(16) yes
N21 . C20 . 1.3403(16) yes
N21 . C22 . 1.3392(15) yes
C1 . C9 . 1.4218(16) yes
C1 . H11 . 0.997(16) no
C3 . C4 . 1.3703(15) yes
C3 . H31 . 1.002(16) no
C4 . C10 . 1.4159(15) yes
C4 . H41 . 0.994(14) no
C5 . C6 . 1.3759(15) yes
C5 . C10 . 1.4330(14) yes
C5 . C11 . 1.4905(14) yes
C6 . C7 . 1.4080(17) yes
C6 . H61 . 0.983(15) no
C7 . C8 . 1.3655(18) yes
C7 . H71 . 0.996(15) no
C8 . C9 . 1.4160(17) yes
C8 . H81 . 1.001(15) no
C9 . C10 . 1.4163(14) yes
C11 . C12 . 1.4139(14) yes
C11 . C16 . 1.4019(15) yes
C12 . C13 . 1.3988(16) yes
C12 . C23 . 1.4367(15) yes
C13 . C14 . 1.3829(18) yes
C13 . H131 . 1.008(14) no
C14 . C15 . 1.3870(16) yes
C14 . H141 . 0.994(16) no
C15 . C16 . 1.3993(15) yes
C15 . H151 . 0.998(14) no
C16 . C17 . 1.4921(14) yes
C17 . C18 . 1.4064(14) yes
C17 . C22 . 1.3939(15) yes
C18 . C19 . 1.4003(15) yes
C18 . C26 . 1.4334(15) yes
C19 . C20 . 1.3788(17) yes
C19 . H191 . 0.991(15) no
C20 . H201 . 0.989(15) no
C22 . H221 . 1.006(14) no
C23 . C24 . 1.1947(16) yes
C24 . C25 . 1.4551(18) yes
C25 . H251 . 0.96(2) no
C25 . H252 . 0.97(2) no
C25 . H253 . 0.97(2) no
C26 . C27 . 1.1932(16) yes
C27 . C28 . 1.4570(17) yes
C28 . H281 . 1.00(2) no
C28 . H282 . 0.99(2) no
C28 . H283 . 0.95(2) no

loop_
_cod_related_entry_id
_cod_related_entry_database
_cod_related_entry_code
1 ChemSpider 30659188
